data_7224775
loop_
_publ_author_name
'Huo, Peng'
'Xue, Li-Jun'
'Li, Yan-Hong'
'Chen, Ting'
'Yu, Lei'
'Zhu, Qin-Yu'
'Dai, Jie'

_publ_section_title
;
 Effects of alkyl chain length on film morphologies and photocurrent
 responses of tetrathiafulvalene-bipyridinium charge-transfer salts: a
 study in terms of structures
;
_journal_issue 16
_journal_name_full CrystEngComm
_journal_page_first 2894
_journal_paper_doi 10.1039/C5CE02479J
_journal_volume 18
_journal_year 2016
_chemical_formula_sum 'C19 H22 N O5 S6'
_chemical_formula_weight 536.77
_space_group_crystal_system triclinic
_space_group_IT_number 2
_space_group_name_Hall '-P 1'
_space_group_name_H-M_alt 'P -1'
_symmetry_space_group_name_Hall '-P 1'
_symmetry_space_group_name_H-M 'P -1'
_atom_sites_solution_hydrogens geom
_audit_creation_method SHELXL-2014/7
_audit_update_record
;
2015-11-18 deposited with the CCDC.
2016-03-14 downloaded from the CCDC.
;
_cell_angle_alpha 93.153(6)
_cell_angle_beta 94.366(6)
_cell_angle_gamma 99.411(7)
_cell_formula_units_Z 2
_cell_length_a 5.3407(4)
_cell_length_b 10.8805(9)
_cell_length_c 20.8512(12)
_cell_measurement_reflns_used 2925
_cell_measurement_temperature 293(2)
_cell_measurement_theta_max 28.6
_cell_measurement_theta_min 3.3
_cell_volume 1189.07(15)
_computing_cell_refinement 'CrystalClear (Rigaku Corp., 2000)'
_computing_data_collection 'CrystalClear (Rigaku Corp., 2000)'
_computing_data_reduction 'CrystalClear (Rigaku Corp., 2000)'
_computing_molecular_graphics 'SHELXL-2014/7 (Sheldrick, 2014)'
_computing_publication_material 'SHELXL-2014/7 (Sheldrick, 2014)'
_computing_structure_refinement 'SHELXL-2014/7 (Sheldrick, 2014)'
_computing_structure_solution 'SHELXL-2014/7 (Sheldrick, 2014)'
_diffrn_ambient_temperature 293(2)
_diffrn_measured_fraction_theta_full 0.998
_diffrn_measured_fraction_theta_max 0.998
_diffrn_measurement_device_type 'Rigaku Saturn'
_diffrn_radiation_type MoK\a
_diffrn_radiation_wavelength 0.71073
_diffrn_reflns_av_R_equivalents 0.0406
_diffrn_reflns_av_unetI/netI 0.0572
_diffrn_reflns_Laue_measured_fraction_full 0.998
_diffrn_reflns_Laue_measured_fraction_max 0.998
_diffrn_reflns_limit_h_max 6
_diffrn_reflns_limit_h_min -5
_diffrn_reflns_limit_k_max 12
_diffrn_reflns_limit_k_min -12
_diffrn_reflns_limit_l_max 24
_diffrn_reflns_limit_l_min -24
_diffrn_reflns_number 8192
_diffrn_reflns_point_group_measured_fraction_full 0.998
_diffrn_reflns_point_group_measured_fraction_max 0.998
_diffrn_reflns_theta_full 24.999
_diffrn_reflns_theta_max 24.999
_diffrn_reflns_theta_min 2.946
_exptl_absorpt_coefficient_mu 0.606
_exptl_absorpt_correction_T_max 1.0000
_exptl_absorpt_correction_T_min 0.7275
_exptl_absorpt_correction_type multi-scan
_exptl_absorpt_process_details 'Jacobson, R. (1998) Private communication '
_exptl_crystal_colour 'clear dark black'
_exptl_crystal_density_diffrn 1.496
_exptl_crystal_description block
_exptl_crystal_F_000 556
_exptl_crystal_size_max 0.200
_exptl_crystal_size_mid 0.200
_exptl_crystal_size_min 0.050
_refine_diff_density_max 2.059
_refine_diff_density_min -1.019
_refine_diff_density_rms 0.102
_refine_ls_extinction_method none
_refine_ls_goodness_of_fit_ref 1.047
_refine_ls_hydrogen_treatment constr
_refine_ls_matrix_type full
_refine_ls_number_parameters 283
_refine_ls_number_reflns 4200
_refine_ls_number_restraints 0
_refine_ls_restrained_S_all 1.047
_refine_ls_R_factor_all 0.1072
_refine_ls_R_factor_gt 0.0792
_refine_ls_shift/su_max 0.000
_refine_ls_shift/su_mean 0.000
_refine_ls_structure_factor_coef Fsqd
_refine_ls_weighting_details 'w=1/[\s^2^(Fo^2^)+(0.0500P)^2^+5.0000P] where P=(Fo^2^+2Fc^2^)/3'
_refine_ls_weighting_scheme calc
_refine_ls_wR_factor_gt 0.1747
_refine_ls_wR_factor_ref 0.1959
_reflns_Friedel_coverage 0.000
_reflns_number_gt 2979
_reflns_number_total 4200
_reflns_threshold_expression 'I > 2\s(I)'
_cod_data_source_file c5ce02479j2.cif
_cod_data_source_block 1
_cod_depositor_comments 'Adding full bibliography for 7224775--7224777.cif.'
_cod_database_code 7224775
_shelx_shelxl_version_number 2014/7
_shelx_space_group_comment
;
The symmetry employed for this shelxl refinement is uniquely defined
by the following loop, which should always be used as a source of
symmetry information in preference to the above space-group names.
They are only intended as comments.
;
_shelx_estimated_absorpt_t_min 0.888
_shelx_estimated_absorpt_t_max 0.970

loop_
_space_group_symop_operation_xyz
'x, y, z'
'-x, -y, -z'

loop_
_atom_site_label
_atom_site_type_symbol
_atom_site_fract_x
_atom_site_fract_y
_atom_site_fract_z
_atom_site_U_iso_or_equiv
_atom_site_adp_type
_atom_site_occupancy
_atom_site_site_symmetry_order
_atom_site_calc_flag
_atom_site_refinement_flags_posn
_atom_site_refinement_flags_adp
S1 S 0.2988(3) 0.89553(12) 0.21196(7) 0.0412(4) Uani 1 1 d . .
S2 S 0.3905(3) 0.64358(12) 0.24478(7) 0.0403(4) Uani 1 1 d . .
S3 S -0.0894(3) 0.89572(15) 0.32355(7) 0.0512(4) Uani 1 1 d . .
S4 S -0.0014(3) 0.64400(15) 0.35677(8) 0.0549(4) Uani 1 1 d . .
S5 S -0.4256(5) 0.9159(3) 0.43349(11) 0.0992(9) Uani 1 1 d . .
S6 S -0.3365(4) 0.6358(2) 0.46695(9) 0.0816(7) Uani 1 1 d . .
O1 O 0.5599(8) 1.0149(4) 0.1167(2) 0.0581(12) Uani 1 1 d . .
O2 O 0.7884(8) 0.8744(4) 0.08366(19) 0.0526(10) Uani 1 1 d . .
O3 O 0.8711(7) 0.6708(4) 0.11138(18) 0.0472(10) Uani 1 1 d . .
O4 O 0.7330(7) 0.5296(3) 0.17985(19) 0.0454(9) Uani 1 1 d . .
N1 N 0.2195(9) 0.3047(4) 0.1129(2) 0.0425(11) Uani 1 1 d . .
C1 C 0.5185(10) 0.8297(5) 0.1692(2) 0.0352(11) Uani 1 1 d . .
C2 C 0.5632(9) 0.7141(5) 0.1843(2) 0.0338(11) Uani 1 1 d . .
C3 C 0.2309(10) 0.7697(5) 0.2610(2) 0.0360(12) Uani 1 1 d . .
C4 C 0.0693(11) 0.7697(5) 0.3077(3) 0.0422(13) Uani 1 1 d . .
C5 C -0.2323(14) 0.8332(7) 0.3908(3) 0.0639(19) Uani 1 1 d . .
C6 C -0.1919(14) 0.7192(7) 0.4054(3) 0.0634(19) Uani 1 1 d . .
C7 C -0.399(3) 1.0540(10) 0.4002(7) 0.196(8) Uani 1 1 d . .
H7A H -0.2400 1.1049 0.4161 0.294 Uiso 1 1 calc R U
H7B H -0.5370 1.0953 0.4112 0.294 Uiso 1 1 calc R U
H7C H -0.4048 1.0406 0.3541 0.294 Uiso 1 1 calc R U
C8 C -0.076(2) 0.6522(13) 0.5255(5) 0.138(5) Uani 1 1 d . .
H8A H 0.0611 0.6183 0.5078 0.208 Uiso 1 1 calc R U
H8B H -0.1262 0.6082 0.5623 0.208 Uiso 1 1 calc R U
H8C H -0.0202 0.7391 0.5384 0.208 Uiso 1 1 calc R U
C9 C 0.6316(10) 0.9126(5) 0.1192(3) 0.0399(13) Uani 1 1 d . .
C10 C 0.7331(10) 0.6326(5) 0.1569(3) 0.0378(12) Uani 1 1 d . .
C11 C 0.1478(10) 0.4163(5) 0.1056(3) 0.0415(13) Uani 1 1 d . .
H11 H 0.0254 0.4412 0.1305 0.050 Uiso 1 1 calc R U
C12 C 0.2547(10) 0.4938(5) 0.0616(3) 0.0397(12) Uani 1 1 d . .
H12 H 0.2026 0.5705 0.0567 0.048 Uiso 1 1 calc R U
C13 C 0.4409(10) 0.4590(5) 0.0239(2) 0.0353(12) Uani 1 1 d . .
C14 C 0.5087(10) 0.3421(5) 0.0334(3) 0.0422(13) Uani 1 1 d . .
H14 H 0.6319 0.3150 0.0095 0.051 Uiso 1 1 calc R U
C15 C 0.3961(11) 0.2671(5) 0.0773(3) 0.0453(14) Uani 1 1 d . .
H15 H 0.4424 0.1893 0.0826 0.054 Uiso 1 1 calc R U
C16 C 0.0921(13) 0.2193(6) 0.1597(3) 0.0564(16) Uani 1 1 d . .
H16A H 0.1424 0.1380 0.1539 0.068 Uiso 1 1 calc R U
H16B H -0.0911 0.2087 0.1502 0.068 Uiso 1 1 calc R U
C17 C 0.1589(14) 0.2684(6) 0.2290(3) 0.0640(18) Uani 1 1 d . .
H17A H 0.1114 0.3505 0.2342 0.077 Uiso 1 1 calc R U
H17B H 0.0575 0.2141 0.2561 0.077 Uiso 1 1 calc R U
C18 C 0.4329(15) 0.2782(7) 0.2524(3) 0.072(2) Uani 1 1 d . .
H18A H 0.5357 0.3333 0.2259 0.086 Uiso 1 1 calc R U
H18B H 0.4819 0.1964 0.2475 0.086 Uiso 1 1 calc R U
C19 C 0.488(2) 0.3281(9) 0.3230(4) 0.110(3) Uani 1 1 d . .
H19A H 0.4402 0.4092 0.3280 0.165 Uiso 1 1 calc R U
H19B H 0.6664 0.3342 0.3356 0.165 Uiso 1 1 calc R U
H19C H 0.3916 0.2722 0.3497 0.165 Uiso 1 1 calc R U
O5 O 1.1547(9) 0.8649(4) -0.0110(2) 0.0601(12) Uani 1 1 d . .

loop_
_atom_site_aniso_label
_atom_site_aniso_U_11
_atom_site_aniso_U_22
_atom_site_aniso_U_33
_atom_site_aniso_U_23
_atom_site_aniso_U_13
_atom_site_aniso_U_12
S1 0.0491(8) 0.0321(7) 0.0479(8) 0.0097(6) 0.0150(6) 0.0156(6)
S2 0.0468(8) 0.0317(7) 0.0481(8) 0.0129(6) 0.0179(6) 0.0138(6)
S3 0.0636(10) 0.0503(9) 0.0484(9) 0.0079(7) 0.0202(7) 0.0265(8)
S4 0.0675(10) 0.0549(10) 0.0518(9) 0.0206(7) 0.0260(8) 0.0235(8)
S5 0.137(2) 0.1133(19) 0.0715(13) 0.0147(13) 0.0529(14) 0.0692(17)
S6 0.0875(14) 0.1113(17) 0.0595(11) 0.0390(11) 0.0334(10) 0.0332(12)
O1 0.073(3) 0.036(2) 0.074(3) 0.025(2) 0.027(2) 0.019(2)
O2 0.065(3) 0.050(2) 0.049(2) 0.0170(19) 0.024(2) 0.013(2)
O3 0.054(2) 0.045(2) 0.046(2) 0.0057(18) 0.0216(19) 0.0129(18)
O4 0.053(2) 0.034(2) 0.055(2) 0.0072(18) 0.0151(19) 0.0162(17)
N1 0.046(3) 0.035(3) 0.048(3) 0.006(2) 0.008(2) 0.007(2)
C1 0.040(3) 0.032(3) 0.036(3) 0.004(2) 0.010(2) 0.008(2)
C2 0.037(3) 0.031(3) 0.035(3) 0.007(2) 0.010(2) 0.005(2)
C3 0.039(3) 0.032(3) 0.040(3) 0.007(2) 0.008(2) 0.009(2)
C4 0.046(3) 0.043(3) 0.041(3) 0.007(2) 0.011(3) 0.012(2)
C5 0.078(5) 0.083(5) 0.042(3) 0.008(3) 0.025(3) 0.036(4)
C6 0.074(4) 0.083(5) 0.046(4) 0.021(3) 0.029(3) 0.035(4)
C7 0.32(2) 0.091(8) 0.229(15) 0.049(9) 0.217(15) 0.096(10)
C8 0.109(8) 0.234(15) 0.071(6) 0.022(8) 0.009(6) 0.019(9)
C9 0.040(3) 0.036(3) 0.043(3) 0.012(2) 0.005(3) 0.002(2)
C10 0.034(3) 0.032(3) 0.048(3) -0.003(2) 0.003(2) 0.008(2)
C11 0.043(3) 0.042(3) 0.042(3) 0.002(2) 0.008(2) 0.012(2)
C12 0.045(3) 0.032(3) 0.044(3) 0.000(2) 0.004(3) 0.015(2)
C13 0.041(3) 0.032(3) 0.035(3) 0.001(2) 0.000(2) 0.012(2)
C14 0.047(3) 0.037(3) 0.047(3) 0.004(3) 0.009(3) 0.017(2)
C15 0.054(3) 0.035(3) 0.051(3) 0.007(3) 0.006(3) 0.016(3)
C16 0.062(4) 0.046(4) 0.062(4) 0.017(3) 0.018(3) 0.001(3)
C17 0.084(5) 0.052(4) 0.061(4) 0.018(3) 0.028(4) 0.012(4)
C18 0.091(6) 0.062(5) 0.061(4) 0.020(4) 0.009(4) -0.001(4)
C19 0.169(10) 0.081(6) 0.074(6) 0.019(5) -0.010(6) 0.005(6)
O5 0.074(3) 0.051(3) 0.062(3) 0.009(2) 0.028(2) 0.020(2)

loop_
_atom_type_symbol
_atom_type_description
_atom_type_scat_dispersion_real
_atom_type_scat_dispersion_imag
_atom_type_scat_source
C C 0.0033 0.0016 'International Tables Vol C Tables 4.2.6.8 and 6.1.1.4'
H H 0.0000 0.0000 'International Tables Vol C Tables 4.2.6.8 and 6.1.1.4'
N N 0.0061 0.0033 'International Tables Vol C Tables 4.2.6.8 and 6.1.1.4'
O O 0.0106 0.0060 'International Tables Vol C Tables 4.2.6.8 and 6.1.1.4'
S S 0.1246 0.1234 'International Tables Vol C Tables 4.2.6.8 and 6.1.1.4'

loop_
_geom_angle_atom_site_label_1
_geom_angle_atom_site_label_2
_geom_angle_atom_site_label_3
_geom_angle
_geom_angle_site_symmetry_3
C1 S1 C3 95.2(2) .
C2 S2 C3 95.3(2) .
C4 S3 C5 95.0(3) .
C6 S4 C4 94.9(3) .
C7 S5 C5 104.2(4) .
C6 S6 C8 100.1(4) .
C15 N1 C11 120.7(5) .
C15 N1 C16 120.0(5) .
C11 N1 C16 119.3(5) .
C2 C1 C9 129.4(5) .
C2 C1 S1 117.7(4) .
C9 C1 S1 112.9(4) .
C1 C2 C10 131.1(5) .
C1 C2 S2 116.7(4) .
C10 C2 S2 112.2(4) .
C4 C3 S2 122.3(4) .
C4 C3 S1 122.7(4) .
S2 C3 S1 115.0(3) .
C3 C4 S3 122.1(4) .
C3 C4 S4 123.1(4) .
S3 C4 S4 114.8(3) .
C6 C5 S5 122.5(5) .
C6 C5 S3 117.1(5) .
S5 C5 S3 120.3(4) .
C5 C6 S4 117.9(5) .
C5 C6 S6 124.0(5) .
S4 C6 S6 117.9(4) .
S5 C7 H7A 109.5 .
S5 C7 H7B 109.5 .
H7A C7 H7B 109.5 .
S5 C7 H7C 109.5 .
H7A C7 H7C 109.5 .
H7B C7 H7C 109.5 .
S6 C8 H8A 109.5 .
S6 C8 H8B 109.5 .
H8A C8 H8B 109.5 .
S6 C8 H8C 109.5 .
H8A C8 H8C 109.5 .
H8B C8 H8C 109.5 .
O1 C9 O2 124.9(5) .
O1 C9 C1 115.8(5) .
O2 C9 C1 119.3(5) .
O4 C10 O3 123.4(5) .
O4 C10 C2 117.0(5) .
O3 C10 C2 119.6(5) .
N1 C11 C12 120.3(5) .
N1 C11 H11 119.9 .
C12 C11 H11 119.9 .
C11 C12 C13 121.0(5) .
C11 C12 H12 119.5 .
C13 C12 H12 119.5 .
C14 C13 C12 116.4(5) .
C14 C13 C13 121.6(6) 2_665
C12 C13 C13 121.9(6) 2_665
C15 C14 C13 120.8(5) .
C15 C14 H14 119.6 .
C13 C14 H14 119.6 .
N1 C15 C14 120.7(5) .
N1 C15 H15 119.6 .
C14 C15 H15 119.6 .
N1 C16 C17 112.8(5) .
N1 C16 H16A 109.0 .
C17 C16 H16A 109.0 .
N1 C16 H16B 109.0 .
C17 C16 H16B 109.0 .
H16A C16 H16B 107.8 .
C18 C17 C16 115.1(6) .
C18 C17 H17A 108.5 .
C16 C17 H17A 108.5 .
C18 C17 H17B 108.5 .
C16 C17 H17B 108.5 .
H17A C17 H17B 107.5 .
C17 C18 C19 112.5(7) .
C17 C18 H18A 109.1 .
C19 C18 H18A 109.1 .
C17 C18 H18B 109.1 .
C19 C18 H18B 109.1 .
H18A C18 H18B 107.8 .
C18 C19 H19A 109.5 .
C18 C19 H19B 109.5 .
H19A C19 H19B 109.5 .
C18 C19 H19C 109.5 .
H19A C19 H19C 109.5 .
H19B C19 H19C 109.5 .

loop_
_geom_bond_atom_site_label_1
_geom_bond_atom_site_label_2
_geom_bond_distance
_geom_bond_site_symmetry_2
S1 C1 1.746(5) .
S1 C3 1.761(5) .
S2 C2 1.756(5) .
S2 C3 1.760(5) .
S3 C4 1.755(6) .
S3 C5 1.764(6) .
S4 C6 1.753(7) .
S4 C4 1.761(6) .
S5 C7 1.679(11) .
S5 C5 1.738(7) .
S6 C6 1.765(6) .
S6 C8 1.760(10) .
O1 C9 1.237(6) .
O2 C9 1.265(7) .
O3 C10 1.291(6) .
O4 C10 1.243(6) .
N1 C15 1.344(7) .
N1 C11 1.345(7) .
N1 C16 1.508(7) .
C1 C2 1.367(7) .
C1 C9 1.511(7) .
C2 C10 1.490(7) .
C3 C4 1.350(7) .
C5 C6 1.341(9) .
C7 H7A 0.9600 .
C7 H7B 0.9600 .
C7 H7C 0.9600 .
C8 H8A 0.9600 .
C8 H8B 0.9600 .
C8 H8C 0.9600 .
C11 C12 1.373(7) .
C11 H11 0.9300 .
C12 C13 1.399(7) .
C12 H12 0.9300 .
C13 C14 1.398(7) .
C13 C13 1.483(10) 2_665
C14 C15 1.368(8) .
C14 H14 0.9300 .
C15 H15 0.9300 .
C16 C17 1.507(9) .
C16 H16A 0.9700 .
C16 H16B 0.9700 .
C17 C18 1.491(10) .
C17 H17A 0.9700 .
C17 H17B 0.9700 .
C18 C19 1.532(11) .
C18 H18A 0.9700 .
C18 H18B 0.9700 .
C19 H19A 0.9600 .
C19 H19B 0.9600 .
C19 H19C 0.9600 .

loop_
_geom_torsion_atom_site_label_1
_geom_torsion_atom_site_label_2
_geom_torsion_atom_site_label_3
_geom_torsion_atom_site_label_4
_geom_torsion
_geom_torsion_site_symmetry_1
_geom_torsion_site_symmetry_4
C3 S1 C1 C2 0.7(5) . .
C3 S1 C1 C9 -179.6(4) . .
C9 C1 C2 C10 -0.5(10) . .
S1 C1 C2 C10 179.1(4) . .
C9 C1 C2 S2 -178.8(4) . .
S1 C1 C2 S2 0.7(6) . .
C3 S2 C2 C1 -1.8(5) . .
C3 S2 C2 C10 179.6(4) . .
C2 S2 C3 C4 -177.6(5) . .
C2 S2 C3 S1 2.2(3) . .
C1 S1 C3 C4 177.9(5) . .
C1 S1 C3 S2 -1.9(3) . .
S2 C3 C4 S3 -180.0(3) . .
S1 C3 C4 S3 0.3(7) . .
S2 C3 C4 S4 -0.6(7) . .
S1 C3 C4 S4 179.7(3) . .
C5 S3 C4 C3 -175.6(5) . .
C5 S3 C4 S4 4.9(4) . .
C6 S4 C4 C3 175.7(5) . .
C6 S4 C4 S3 -4.8(4) . .
C7 S5 C5 C6 176.5(9) . .
C7 S5 C5 S3 -6.0(8) . .
C4 S3 C5 C6 -3.1(7) . .
C4 S3 C5 S5 179.2(5) . .
S5 C5 C6 S4 177.9(4) . .
S3 C5 C6 S4 0.2(9) . .
S5 C5 C6 S6 2.5(10) . .
S3 C5 C6 S6 -175.1(4) . .
C4 S4 C6 C5 2.8(7) . .
C4 S4 C6 S6 178.4(4) . .
C8 S6 C6 C5 -105.8(8) . .
C8 S6 C6 S4 78.8(6) . .
C2 C1 C9 O1 -178.6(5) . .
S1 C1 C9 O1 1.8(6) . .
C2 C1 C9 O2 1.5(9) . .
S1 C1 C9 O2 -178.1(4) . .
C1 C2 C10 O4 -179.1(5) . .
S2 C2 C10 O4 -0.7(6) . .
C1 C2 C10 O3 1.0(9) . .
S2 C2 C10 O3 179.4(4) . .
C15 N1 C11 C12 0.0(8) . .
C16 N1 C11 C12 -177.7(5) . .
N1 C11 C12 C13 -0.5(8) . .
C11 C12 C13 C14 0.4(8) . .
C11 C12 C13 C13 -180.0(6) . 2_665
C12 C13 C14 C15 0.2(8) . .
C13 C13 C14 C15 -179.4(6) 2_665 .
C11 N1 C15 C14 0.6(8) . .
C16 N1 C15 C14 178.3(5) . .
C13 C14 C15 N1 -0.7(9) . .
C15 N1 C16 C17 113.6(6) . .
C11 N1 C16 C17 -68.7(7) . .
N1 C16 C17 C18 -64.2(8) . .
C16 C17 C18 C19 -179.8(6) . .
